data_7240388
loop_
_publ_author_name
'Lee, Jaegyeong'
'Yoon, Minyoung'
'Lee, Hyosun'
'Nayab, Saira'

_publ_section_title
;
 Stereoselective polymerization of methyl methacrylate and rac-lactide
 mediated by iminomethylpyridine based Cu(ii) complexes
;
_journal_issue 27
_journal_name_full 'RSC Advances'
_journal_page_first 16209
_journal_page_last 16220
_journal_paper_doi 10.1039/D0RA00805B
_journal_volume 10
_journal_year 2020
_chemical_formula_sum 'C36 H48 Cl8 Cu4 N8 O4'
_chemical_formula_weight 1194.58
_space_group_crystal_system monoclinic
_space_group_IT_number 14
_space_group_name_Hall '-P 2ybc'
_space_group_name_H-M_alt 'P 1 21/c 1'
_atom_sites_solution_hydrogens geom
_audit_creation_method SHELXL-2017/1
_audit_update_record
;
2020-04-11 deposited with the CCDC.	2020-04-17 downloaded from the CCDC.
;
_cell_angle_alpha 90
_cell_angle_beta 93.56(3)
_cell_angle_gamma 90
_cell_formula_units_Z 1
_cell_length_a 8.8760(18)
_cell_length_b 6.9330(14)
_cell_length_c 18.664(4)
_cell_measurement_reflns_used 19224
_cell_measurement_temperature 100(2)
_cell_measurement_theta_max 33.548
_cell_measurement_theta_min 0.361
_cell_volume 1146.3(4)
_computing_cell_refinement 'HKL3000sm (Otwinowski & Minor, 1997)'
_computing_data_collection 'PAL BL2D-SMDC Program (Shin et. al, 2016)'
_computing_data_reduction 'HKL3000sm (Otwinowski & Minor, 1997)'
_computing_molecular_graphics 'Mercury 4.1.0'
_computing_publication_material 'enCIFer 1.7.1'
_computing_structure_refinement 'SHELXL-2018/3 (Sheldrick, 2018)'
_computing_structure_solution 'SHELXT 2018/2 (Sheldrick, 2018)'
_diffrn_ambient_temperature 100(2)
_diffrn_measured_fraction_theta_full 0.925
_diffrn_measured_fraction_theta_max 0.966
_diffrn_measurement_device_type 'Rayonix MX225HS CCD area detector'
_diffrn_measurement_method 'omega scan'
_diffrn_radiation_type synchrotron
_diffrn_radiation_wavelength 0.630
_diffrn_reflns_av_R_equivalents 0.1146
_diffrn_reflns_av_unetI/netI 0.0806
_diffrn_reflns_Laue_measured_fraction_full 0.925
_diffrn_reflns_Laue_measured_fraction_max 0.966
_diffrn_reflns_limit_h_max 14
_diffrn_reflns_limit_h_min -14
_diffrn_reflns_limit_k_max 11
_diffrn_reflns_limit_k_min -11
_diffrn_reflns_limit_l_max 29
_diffrn_reflns_limit_l_min -29
_diffrn_reflns_number 13176
_diffrn_reflns_point_group_measured_fraction_full 0.925
_diffrn_reflns_point_group_measured_fraction_max 0.966
_diffrn_reflns_theta_full 22.210
_diffrn_reflns_theta_max 29.997
_diffrn_reflns_theta_min 2.779
_diffrn_source 'PLSII 2D bending magnet'
_exptl_absorpt_coefficient_mu 1.677
_exptl_absorpt_correction_T_max 1.000
_exptl_absorpt_correction_T_min 0.864
_exptl_absorpt_correction_type empirical
_exptl_absorpt_process_details 'HKL3000sm Scalepack(Otwinowski et.al,2003)'
_exptl_crystal_colour green
_exptl_crystal_density_diffrn 1.730
_exptl_crystal_description cubic
_exptl_crystal_F_000 604
_exptl_crystal_size_max 0.157
_exptl_crystal_size_mid 0.132
_exptl_crystal_size_min 0.103
_refine_diff_density_max 2.699
_refine_diff_density_min -2.403
_refine_diff_density_rms 0.201
_refine_ls_extinction_method none
_refine_ls_goodness_of_fit_ref 1.139
_refine_ls_hydrogen_treatment constr
_refine_ls_matrix_type full
_refine_ls_number_parameters 137
_refine_ls_number_reflns 4618
_refine_ls_number_restraints 0
_refine_ls_restrained_S_all 1.139
_refine_ls_R_factor_all 0.0612
_refine_ls_R_factor_gt 0.0577
_refine_ls_shift/su_max 0.001
_refine_ls_shift/su_mean 0.000
_refine_ls_structure_factor_coef Fsqd
_refine_ls_weighting_details 'w=1/[\s^2^(Fo^2^)+(0.1121P)^2^+0.3926P] where P=(Fo^2^+2Fc^2^)/3'
_refine_ls_weighting_scheme calc
_refine_ls_wR_factor_gt 0.1719
_refine_ls_wR_factor_ref 0.1742
_reflns_Friedel_coverage 0.000
_reflns_number_gt 4392
_reflns_number_total 4618
_reflns_threshold_expression 'I > 2\s(I)'
_cod_data_source_file d0ra00805b2.cif
_cod_data_source_block LBCu
_cod_depositor_comments 'Adding full bibliography for 7240388--7240391.cif.'
_cod_original_sg_symbol_H-M 'P 21/c'
_cod_database_code 7240388
_shelx_shelxl_version_number 2017/1
_shelx_space_group_comment
;
The symmetry employed for this shelxl refinement is uniquely defined
by the following loop, which should always be used as a source of
symmetry information in preference to the above space-group names.
They are only intended as comments.
;
_shelx_estimated_absorpt_t_min 0.779
_shelx_estimated_absorpt_t_max 0.846

loop_
_space_group_symop_operation_xyz
'x, y, z'
'-x, y+1/2, -z+1/2'
'-x, -y, -z'
'x, -y-1/2, z-1/2'

loop_
_atom_site_label
_atom_site_type_symbol
_atom_site_fract_x
_atom_site_fract_y
_atom_site_fract_z
_atom_site_U_iso_or_equiv
_atom_site_adp_type
_atom_site_occupancy
_atom_site_site_symmetry_order
_atom_site_calc_flag
_atom_site_refinement_flags_posn
_atom_site_refinement_flags_adp
_atom_site_refinement_flags_occupancy
_atom_site_disorder_assembly
_atom_site_disorder_group
Cu1 Cu 0.07264(2) 0.74558(2) 0.00987(2) 0.00801(11) Uani 1 1 d . . . . .
N01 N 0.23606(15) 0.84553(19) 0.08249(7) 0.0102(2) Uani 1 1 d . . . . .
N02 N 0.25986(12) 0.67292(18) -0.04153(6) 0.0079(2) Uani 1 1 d . . . . .
Cl1 Cl -0.08388(3) 0.61576(5) -0.07835(2) 0.00919(11) Uani 1 1 d . . . . .
Cl2 Cl -0.11881(4) 0.87874(5) 0.06740(2) 0.01134(11) Uani 1 1 d . . . . .
O1 O 0.31106(15) 0.6598(2) 0.22004(7) 0.0169(2) Uani 1 1 d . . . . .
C01 C 0.26699(15) 0.5773(2) -0.10322(8) 0.0102(2) Uani 1 1 d . . . . .
H01 H 0.176862 0.525725 -0.125723 0.012 Uiso 1 1 calc R U . . .
C02 C 0.40312(16) 0.5507(2) -0.13578(8) 0.0125(2) Uani 1 1 d . . . . .
H02 H 0.405200 0.482973 -0.179953 0.015 Uiso 1 1 calc R U . . .
C03 C 0.53491(16) 0.6243(2) -0.10281(9) 0.0129(3) Uani 1 1 d . . . . .
H03 H 0.628148 0.610213 -0.124653 0.015 Uiso 1 1 calc R U . . .
C04 C 0.52920(16) 0.7196(2) -0.03705(9) 0.0118(3) Uani 1 1 d . . . . .
H04 H 0.618160 0.768780 -0.012652 0.014 Uiso 1 1 calc R U . . .
C05 C 0.3898(2) 0.73997(17) -0.00864(10) 0.0091(3) Uani 1 1 d . . . . .
C06 C 0.36985(16) 0.8305(2) 0.06134(8) 0.0110(2) Uani 1 1 d . . . . .
H06 H 0.454239 0.876691 0.090135 0.013 Uiso 1 1 calc R U . . .
C07 C 0.21415(18) 0.9284(2) 0.15311(8) 0.0138(3) Uani 1 1 d . . . . .
H07A H 0.130232 1.022623 0.149251 0.017 Uiso 1 1 calc R U . . .
H07B H 0.306818 0.997434 0.170734 0.017 Uiso 1 1 calc R U . . .
C08 C 0.1785(2) 0.7713(3) 0.20577(10) 0.0151(3) Uani 1 1 d . . . . .
H08A H 0.145890 0.829103 0.250783 0.018 Uiso 1 1 calc R U . . .
H08B H 0.095801 0.688657 0.185124 0.018 Uiso 1 1 calc R U . . .
C09 C 0.2841(3) 0.5001(3) 0.26536(10) 0.0257(4) Uani 1 1 d . . . . .
H09A H 0.248938 0.546832 0.310974 0.039 Uiso 1 1 calc R U . . .
H09B H 0.377886 0.427005 0.274474 0.039 Uiso 1 1 calc R U . . .
H09C H 0.207033 0.416346 0.241861 0.039 Uiso 1 1 calc R U . . .

loop_
_atom_site_aniso_label
_atom_site_aniso_U_11
_atom_site_aniso_U_22
_atom_site_aniso_U_33
_atom_site_aniso_U_23
_atom_site_aniso_U_13
_atom_site_aniso_U_12
Cu1 0.00296(14) 0.00935(16) 0.01143(14) -0.00202(5) -0.00185(9) -0.00005(4)
N01 0.0103(5) 0.0078(5) 0.0119(5) -0.0002(4) -0.0035(4) -0.0007(4)
N02 0.0031(4) 0.0084(5) 0.0118(4) 0.0010(4) -0.0026(3) -0.0009(3)
Cl1 0.00296(16) 0.00993(18) 0.01424(17) -0.00139(10) -0.00291(12) -0.00026(8)
Cl2 0.00826(17) 0.01110(19) 0.01467(17) -0.00195(10) 0.00063(13) 0.00261(9)
O1 0.0174(5) 0.0177(5) 0.0156(5) 0.0060(5) 0.0004(4) 0.0012(4)
C01 0.0044(5) 0.0124(6) 0.0136(5) 0.0008(5) -0.0011(4) -0.0001(4)
C02 0.0058(5) 0.0154(6) 0.0163(5) 0.0016(5) 0.0007(4) 0.0015(4)
C03 0.0038(5) 0.0150(6) 0.0197(6) 0.0050(5) 0.0006(5) 0.0013(4)
C04 0.0030(5) 0.0119(5) 0.0202(6) 0.0049(5) -0.0024(5) -0.0013(4)
C05 0.0048(6) 0.0070(5) 0.0151(6) 0.0019(4) -0.0035(5) -0.0008(4)
C06 0.0081(5) 0.0083(5) 0.0158(5) 0.0012(5) -0.0062(4) -0.0019(4)
C07 0.0172(6) 0.0101(6) 0.0134(5) -0.0050(5) -0.0047(5) -0.0001(5)
C08 0.0140(7) 0.0179(7) 0.0131(6) -0.0019(5) -0.0014(5) -0.0007(5)
C09 0.0368(10) 0.0207(8) 0.0195(7) 0.0089(6) 0.0011(7) -0.0020(7)

loop_
_atom_type_symbol
_atom_type_description
_atom_type_scat_dispersion_real
_atom_type_scat_dispersion_imag
_atom_type_scat_source
C C 0.0020 0.0010 'International Tables Vol C Tables 4.2.6.8 and 6.1.1.4'
H H 0.0000 0.0000 'International Tables Vol C Tables 4.2.6.8 and 6.1.1.4'
Cl Cl 0.1230 0.1260 'International Tables Vol C Tables 4.2.6.8 and 6.1.1.4'
Cu Cu 0.3380 1.0250 'International Tables Vol C Tables 4.2.6.8 and 6.1.1.4'
N N 0.0040 0.0030 'International Tables Vol C Tables 4.2.6.8 and 6.1.1.4'
O O 0.0080 0.0050 'International Tables Vol C Tables 4.2.6.8 and 6.1.1.4'

loop_
_geom_angle_atom_site_label_1
_geom_angle_atom_site_label_2
_geom_angle_atom_site_label_3
_geom_angle
_geom_angle_site_symmetry_1
_geom_angle_site_symmetry_3
_geom_angle_publ_flag
N02 Cu1 N01 80.19(5) . . ?
N02 Cu1 Cl2 170.05(4) . . ?
N01 Cu1 Cl2 94.01(4) . . ?
N02 Cu1 Cl1 92.34(4) . . ?
N01 Cu1 Cl1 172.43(4) . . ?
Cl2 Cu1 Cl1 93.56(2) . . ?
C06 N01 C07 119.24(12) . . ?
C06 N01 Cu1 113.71(10) . . ?
C07 N01 Cu1 127.05(10) . . ?
C01 N02 C05 118.49(13) . . ?
C01 N02 Cu1 127.92(9) . . ?
C05 N02 Cu1 113.52(11) . . ?
C08 O1 C09 111.56(15) . . ?
N02 C01 C02 121.97(13) . . ?
N02 C01 H01 119.0 . . ?
C02 C01 H01 119.0 . . ?
C03 C02 C01 119.16(14) . . ?
C03 C02 H02 120.4 . . ?
C01 C02 H02 120.4 . . ?
C02 C03 C04 119.25(14) . . ?
C02 C03 H03 120.4 . . ?
C04 C03 H03 120.4 . . ?
C05 C04 C03 117.84(14) . . ?
C05 C04 H04 121.1 . . ?
C03 C04 H04 121.1 . . ?
N02 C05 C04 123.23(15) . . ?
N02 C05 C06 113.77(15) . . ?
C04 C05 C06 122.97(15) . . ?
N01 C06 C05 118.33(13) . . ?
N01 C06 H06 120.8 . . ?
C05 C06 H06 120.8 . . ?
N01 C07 C08 110.34(13) . . ?
N01 C07 H07A 109.6 . . ?
C08 C07 H07A 109.6 . . ?
N01 C07 H07B 109.6 . . ?
C08 C07 H07B 109.6 . . ?
H07A C07 H07B 108.1 . . ?
O1 C08 C07 108.01(15) . . ?
O1 C08 H08A 110.1 . . ?
C07 C08 H08A 110.1 . . ?
O1 C08 H08B 110.1 . . ?
C07 C08 H08B 110.1 . . ?
H08A C08 H08B 108.4 . . ?
O1 C09 H09A 109.5 . . ?
O1 C09 H09B 109.5 . . ?
H09A C09 H09B 109.5 . . ?
O1 C09 H09C 109.5 . . ?
H09A C09 H09C 109.5 . . ?
H09B C09 H09C 109.5 . . ?

loop_
_geom_bond_atom_site_label_1
_geom_bond_atom_site_label_2
_geom_bond_distance
_geom_bond_site_symmetry_2
_geom_bond_publ_flag
Cu1 N02 2.0330(13) . ?
Cu1 N01 2.0438(14) . ?
Cu1 Cl2 2.2627(6) . ?
Cu1 Cl1 2.2732(7) . ?
N01 C06 1.279(2) . ?
N01 C07 1.462(2) . ?
N02 C01 1.3336(19) . ?
N02 C05 1.355(2) . ?
O1 C08 1.419(2) . ?
O1 C09 1.423(2) . ?
C01 C02 1.3980(19) . ?
C01 H01 0.9500 . ?
C02 C03 1.385(2) . ?
C02 H02 0.9500 . ?
C03 C04 1.397(2) . ?
C03 H03 0.9500 . ?
C04 C05 1.383(2) . ?
C04 H04 0.9500 . ?
C05 C06 1.470(2) . ?
C06 H06 0.9500 . ?
C07 C08 1.514(2) . ?
C07 H07A 0.9900 . ?
C07 H07B 0.9900 . ?
C08 H08A 0.9900 . ?
C08 H08B 0.9900 . ?
C09 H09A 0.9800 . ?
C09 H09B 0.9800 . ?
C09 H09C 0.9800 . ?

loop_
_geom_torsion_atom_site_label_1
_geom_torsion_atom_site_label_2
_geom_torsion_atom_site_label_3
_geom_torsion_atom_site_label_4
_geom_torsion
_geom_torsion_site_symmetry_1
_geom_torsion_site_symmetry_2
_geom_torsion_site_symmetry_3
_geom_torsion_site_symmetry_4
_geom_torsion_publ_flag
C05 N02 C01 C02 -2.3(2) . . . . ?
Cu1 N02 C01 C02 174.56(11) . . . . ?
N02 C01 C02 C03 0.5(2) . . . . ?
C01 C02 C03 C04 1.4(2) . . . . ?
C02 C03 C04 C05 -1.5(2) . . . . ?
C01 N02 C05 C04 2.2(2) . . . . ?
Cu1 N02 C05 C04 -175.14(11) . . . . ?
C01 N02 C05 C06 -175.81(13) . . . . ?
Cu1 N02 C05 C06 6.90(15) . . . . ?
C03 C04 C05 N02 -0.2(2) . . . . ?
C03 C04 C05 C06 177.54(14) . . . . ?
C07 N01 C06 C05 177.68(13) . . . . ?
Cu1 N01 C06 C05 -2.23(17) . . . . ?
N02 C05 C06 N01 -3.17(19) . . . . ?
C04 C05 C06 N01 178.86(14) . . . . ?
C06 N01 C07 C08 -104.72(17) . . . . ?
Cu1 N01 C07 C08 75.19(16) . . . . ?
C09 O1 C08 C07 -175.87(14) . . . . ?
N01 C07 C08 O1 69.83(16) . . . . ?
